data_8101350
loop_
_publ_author_name
'Krupicka, Erik'
'Gr\"unert, Anke'
'Lentz, Axel'

_publ_section_title
;
Crystal structure of polymeric diaquabis(pyridine)-\m~2~-squarato
(1,3)copper(II), [Cu(C~4~O~4~)(C~5~H~5~N)~2~(H~2~O)~2~]
;
_journal_issue 4
_journal_name_full 'Zeitschrift f\"ur Kristallographie - New Crystal Structures'
_journal_page_first 573
_journal_page_last 574
_journal_volume 215
_journal_year 2000
_chemical_formula_moiety '(Cu 2+), (C5 H5 N)2, (C4 O4 2-), 2(H2 O)'
_chemical_formula_structural '[Cu (C4 O4)(C5 H5 N)2 (H2 O)2]'
_chemical_formula_sum 'C14 H14 Cu N2 O6'
_chemical_formula_weight 369.81
_space_group_IT_number 61
_symmetry_cell_setting orthorhombic
_symmetry_space_group_name_Hall '-P 2ac 2ab'
_symmetry_space_group_name_H-M 'P b c a'
_cell_angle_alpha 90.00
_cell_angle_beta 90.00
_cell_angle_gamma 90.00
_cell_formula_units_Z 4
_cell_length_a 7.8307(7)
_cell_length_b 12.3900(11)
_cell_length_c 15.4824(19)
_cell_measurement_temperature 293(2)
_cell_volume 1502.1(3)
_diffrn_ambient_temperature 293(2)
_exptl_crystal_density_diffrn 1.635
_exptl_crystal_density_meas 1.59
_cod_database_code 8101350

loop_
_symmetry_equiv_pos_as_xyz
'x, y, z'
'-x+1/2, -y, z+1/2'
'-x, y+1/2, -z+1/2'
'x+1/2, -y+1/2, -z'
'-x, -y, -z'
'x-1/2, y, -z-1/2'
'x, -y-1/2, z-1/2'
'-x-1/2, y-1/2, z'

loop_
_atom_site_label
_atom_site_type_symbol
_atom_site_fract_x
_atom_site_fract_y
_atom_site_fract_z
_atom_site_U_iso_or_equiv
_atom_site_adp_type
_atom_site_occupancy
_atom_site_calc_flag
_atom_site_refinement_flags
_atom_site_disorder_assembly
_atom_site_disorder_group
Cu1 Cu 0.0000 0.0000 0.5000 0.01628(17) Uani 1 d S . .
O1 O -0.3935(3) 0.16935(15) 0.52058(16) 0.0353(6) Uani 1 d . . .
O2 O -0.2316(3) -0.07014(14) 0.48411(12) 0.0218(4) Uani 1 d . . .
N1 N 0.0677(3) -0.05488(19) 0.38282(14) 0.0208(5) Uani 1 d . . .
C1 C -0.4519(4) 0.0770(2) 0.50965(18) 0.0215(6) Uani 1 d . . .
C5 C 0.0799(5) -0.1960(3) 0.2786(2) 0.0412(9) Uani 1 d . . .
H5 H 0.0596 -0.2678 0.2645 0.049 Uiso 1 calc R . .
C2 C -0.3778(4) -0.0302(2) 0.49304(16) 0.0171(5) Uani 1 d . . .
C4 C 0.0416(4) -0.1576(2) 0.3602(2) 0.0289(7) Uani 1 d . . .
H4 H -0.0039 -0.2049 0.4007 0.035 Uiso 1 calc R . .
C3 C 0.1372(4) 0.0120(2) 0.3242(2) 0.0312(7) Uani 1 d . . .
H3 H 0.1577 0.0834 0.3396 0.037 Uiso 1 calc R . .
C6 C 0.1791(5) -0.0215(3) 0.2419(2) 0.0420(9) Uani 1 d . . .
H6 H 0.2274 0.0265 0.2027 0.050 Uiso 1 calc R . .
C7 C 0.1487(5) -0.1265(3) 0.2186(2) 0.0431(9) Uani 1 d . . .
H7 H 0.1740 -0.1504 0.1631 0.052 Uiso 1 calc R . .
O3 O -0.0946(4) 0.16047(19) 0.43017(16) 0.0313(5) Uani 1 d . . .
H8 H -0.536(6) 0.286(4) 0.560(3) 0.066(15) Uiso 1 d . . .
H9 H -0.168(6) 0.171(3) 0.451(3) 0.039(14) Uiso 1 d . . .

loop_
_atom_site_aniso_label
_atom_site_aniso_U_11
_atom_site_aniso_U_22
_atom_site_aniso_U_33
_atom_site_aniso_U_23
_atom_site_aniso_U_13
_atom_site_aniso_U_12
Cu1 0.0099(2) 0.0236(3) 0.0154(2) -0.00271(18) 0.00082(18) -0.00062(19)
O1 0.0156(11) 0.0207(10) 0.0696(16) -0.0061(9) 0.0017(10) -0.0013(9)
O2 0.0144(10) 0.0226(9) 0.0283(10) -0.0037(8) -0.0007(8) 0.0017(8)
N1 0.0116(11) 0.0316(13) 0.0192(11) -0.0011(10) 0.0009(9) 0.0006(11)
C1 0.0159(14) 0.0202(12) 0.0285(15) -0.0011(11) 0.0003(12) 0.0014(11)
C5 0.039(2) 0.0465(19) 0.0382(18) -0.0199(15) -0.0028(17) 0.0046(17)
C2 0.0107(12) 0.0203(12) 0.0205(13) -0.0010(11) -0.0002(11) 0.0001(11)
C4 0.0247(17) 0.0349(16) 0.0272(15) -0.0047(12) -0.0014(13) 0.0009(14)
C3 0.0296(17) 0.0383(17) 0.0257(15) 0.0027(13) 0.0042(13) -0.0020(15)
C6 0.0330(19) 0.067(2) 0.0260(17) 0.0050(16) 0.0077(14) 0.0001(18)
C7 0.035(2) 0.073(3) 0.0215(15) -0.0130(16) 0.0027(15) 0.0093(18)
O3 0.0257(14) 0.0263(12) 0.0420(14) -0.0026(10) 0.0020(12) -0.0030(11)

loop_
_geom_bond_atom_site_label_1
_geom_bond_atom_site_label_2
_geom_bond_distance
_geom_bond_site_symmetry_2
_geom_bond_publ_flag
Cu1 N1 2.009(2) 5_556 ?
Cu1 N1 2.009(2) . ?
Cu1 O2 2.026(2) 5_556 ?
Cu1 O2 2.026(2) . ?
Cu1 O3 2.381(2) 5_556 ?
Cu1 O3 2.381(2) . ?
O1 C1 1.244(3) . ?
O2 C2 1.255(4) . ?
N1 C4 1.336(4) . ?
N1 C3 1.344(4) . ?
C1 C2 1.455(4) 5_456 ?
C1 C2 1.471(4) . ?
C5 C7 1.377(5) . ?
C5 C4 1.382(4) . ?
C2 C1 1.455(4) 5_456 ?
C3 C6 1.380(4) . ?
C6 C7 1.370(5) . ?
